data_4337387
loop_
_publ_author_name
'Kischel, Marcus'
'Dornberg, Gregor'
'Krautscheid, Harald'

_publ_section_title
;
 Trialkylphosphine-Stabilized Copper(I) Dialkylaluminum(III)
 Ethanedithiolate Complexes: Single-Source Precursors and a Novel
 Modification of Copper Aluminum Disulfide.
;
_journal_issue 3
_journal_name_full 'Inorganic chemistry'
_journal_page_first 1614
_journal_page_last 1623
_journal_paper_doi 10.1021/ic402675w
_journal_volume 53
_journal_year 2014
_chemical_compound_source 'synthesis as described'
_chemical_formula_moiety 'C30 H62 Al2 Cu2 P2 S4'
_chemical_formula_sum 'C30 H62 Al2 Cu2 P2 S4'
_chemical_formula_weight 794.02
_chemical_name_systematic
;
 bis(\m~3~-1,2-dithiolatoethane-S,S,S',S')-tetra(vinylido)
-bis(triisopropylphosphine)-dicopper(+1)-dialuminium(+3)
;
_space_group_IT_number 14
_symmetry_cell_setting monoclinic
_symmetry_Int_Tables_number 14
_symmetry_space_group_name_Hall '-P 2yn'
_symmetry_space_group_name_H-M 'P 1 21/n 1'
_atom_sites_solution_hydrogens geom
_atom_sites_solution_primary direct
_atom_sites_solution_secondary difmap
_audit_creation_date 2013-05-23T13:16:27-00:00
_audit_creation_method 'WinGX routine CIF_UPDATE'
_cell_angle_alpha 90
_cell_angle_beta 95.986(6)
_cell_angle_gamma 90
_cell_formula_units_Z 2
_cell_length_a 10.6765(8)
_cell_length_b 16.4983(10)
_cell_length_c 11.7204(9)
_cell_measurement_reflns_used 25445
_cell_measurement_temperature 213(2)
_cell_measurement_theta_max 28.00
_cell_measurement_theta_min 2.45
_cell_measurement_wavelength 0.71073
_cell_volume 2053.2(3)
_computing_cell_refinement 'STOE X-AREA'
_computing_data_reduction 'STOE X-AREA, STOE X-RED'
_computing_molecular_graphics 'DIAMOND 3.2'
_computing_publication_material
;
'WinGX publication routines'
Farrugia, L. J. (1999) WinGX, J. Appl. Cryst. 32, 837-838
;
_computing_structure_refinement
;
'SHELXL-97'
Sheldrick, G.M. (2008) Acta Cryst. A64, 112
;
_computing_structure_solution
;
'SIR-92'
Altomare, A., Cascarano, G., 
Giacovazzo, C. & Guagliardi, A. (1993) J. Appl. Cryst. 26, 343-350.
;
_diffrn_ambient_temperature 213(2)
_diffrn_detector 'image plate'
_diffrn_detector_type STOE
_diffrn_measured_fraction_theta_full 0.998
_diffrn_measured_fraction_theta_max 0.998
_diffrn_measurement_device '1-circle goniometer'
_diffrn_measurement_device_type 'STOE IPDS 1'
_diffrn_measurement_method '\f scans'
_diffrn_radiation_monochromator graphite
_diffrn_radiation_source 'fine-focus sealed tube'
_diffrn_radiation_type MoK\a
_diffrn_radiation_wavelength 0.71073
_diffrn_reflns_av_R_equivalents 0.0245
_diffrn_reflns_av_unetI/netI 0.019
_diffrn_reflns_limit_h_max 13
_diffrn_reflns_limit_h_min -13
_diffrn_reflns_limit_k_max 21
_diffrn_reflns_limit_k_min -21
_diffrn_reflns_limit_l_max 14
_diffrn_reflns_limit_l_min -14
_diffrn_reflns_number 17759
_diffrn_reflns_theta_full 27
_diffrn_reflns_theta_max 27
_diffrn_reflns_theta_min 2.46
_diffrn_standards_number 0
_exptl_absorpt_coefficient_mu 1.378
_exptl_absorpt_correction_T_max 0.5182
_exptl_absorpt_correction_T_min 0.4199
_exptl_absorpt_correction_type numerical
_exptl_absorpt_process_details
;
Busing, W. R. & Levy, H. A. (1957) Acta Cryst. 10, 180-182. 
and  
Coppens, P., Leiserowitz, L. & Rabinovich, D. (1965) 
Acta Cryst. 1965, 1035-1038.
;
_exptl_crystal_colour colorless
_exptl_crystal_density_diffrn 1.284
_exptl_crystal_density_method 'not measured'
_exptl_crystal_description block
_exptl_crystal_F_000 840
_exptl_crystal_size_max 0.48
_exptl_crystal_size_mid 0.46
_exptl_crystal_size_min 0.40
_refine_diff_density_max 0.436
_refine_diff_density_min -0.428
_refine_diff_density_rms 0.05
_refine_ls_extinction_method none
_refine_ls_goodness_of_fit_ref 1.048
_refine_ls_hydrogen_treatment constr
_refine_ls_matrix_type full
_refine_ls_number_parameters 194
_refine_ls_number_reflns 4473
_refine_ls_number_restraints 0
_refine_ls_restrained_S_all 1.048
_refine_ls_R_factor_all 0.0378
_refine_ls_R_factor_gt 0.0312
_refine_ls_shift/su_max 0.001
_refine_ls_shift/su_mean 0
_refine_ls_structure_factor_coef Fsqd
_refine_ls_weighting_details 'calc w=1/[\s^2^(Fo^2^)+(0.0423P)^2^+0.8118P] where P=(Fo^2^+2Fc^2^)/3'
_refine_ls_weighting_scheme calc
_refine_ls_wR_factor_gt 0.0783
_refine_ls_wR_factor_ref 0.0803
_reflns_number_gt 3829
_reflns_number_total 4473
_reflns_threshold_expression >2sigma(I)
_cod_data_source_file ic402675w_si_007.cif
_cod_data_source_block '[iPr3PCuSC2H4SAl(vinyl)2]2'
_cod_original_sg_symbol_H-M 'P 21/n'
_cod_database_code 4337387

loop_
_symmetry_equiv_pos_as_xyz
'x, y, z'
'-x+1/2, y+1/2, -z+1/2'
'-x, -y, -z'
'x-1/2, -y-1/2, z-1/2'

loop_
_atom_site_label
_atom_site_type_symbol
_atom_site_fract_x
_atom_site_fract_y
_atom_site_fract_z
_atom_site_U_iso_or_equiv
_atom_site_adp_type
_atom_site_occupancy
_atom_site_symmetry_multiplicity
_atom_site_calc_flag
_atom_site_refinement_flags
_atom_site_disorder_assembly
_atom_site_disorder_group
C1 C 0.4131(2) 0.60305(12) 0.4259(2) 0.0422(5) Uani 1 1 d . . .
H1A H 0.4985 0.5806 0.4303 0.051 Uiso 1 1 calc R . .
H1B H 0.4016 0.6386 0.3586 0.051 Uiso 1 1 calc R . .
C2 C 0.3997(2) 0.65213(13) 0.5321(2) 0.0497(6) Uani 1 1 d . . .
H2A H 0.3191 0.681 0.522 0.06 Uiso 1 1 calc R . .
H2B H 0.4668 0.6929 0.5405 0.06 Uiso 1 1 calc R . .
C3 C 0.3827(4) 0.4871(3) 0.1347(3) 0.0848(11) Uani 1 1 d . . .
H3 H 0.4306 0.4623 0.0815 0.102 Uiso 1 1 calc R . .
C4 C 0.3256(4) 0.5520(3) 0.1016(3) 0.1098(15) Uani 1 1 d . . .
H4A H 0.2762 0.5795 0.1511 0.132 Uiso 1 1 calc R . .
H4B H 0.3327 0.5724 0.0277 0.132 Uiso 1 1 calc R . .
C5 C 0.2827(3) 0.3342(2) 0.2935(3) 0.0745(9) Uani 1 1 d . . .
H5 H 0.3061 0.2985 0.3545 0.089 Uiso 1 1 calc R . .
C6 C 0.1883(4) 0.3149(3) 0.2234(5) 0.131(2) Uani 1 1 d . . .
H6A H 0.1623 0.3491 0.1613 0.158 Uiso 1 1 calc R . .
H6B H 0.1446 0.2664 0.2337 0.158 Uiso 1 1 calc R . .
C7 C 0.0981(3) 0.52292(19) 0.8099(3) 0.0697(8) Uiso 1 1 d . . .
H7A H 0.1461 0.5537 0.759 0.104 Uiso 0.595(4) 1 calc PR A 1
H7B H 0.1007 0.5504 0.8833 0.104 Uiso 0.595(4) 1 calc PR A 1
H7C H 0.0114 0.5185 0.7764 0.104 Uiso 0.595(4) 1 calc PR A 1
H7D H 0.1228 0.5561 0.7477 0.104 Uiso 0.405(4) 1 d PR A 2
H7E H 0.1672 0.5198 0.8704 0.104 Uiso 0.405(4) 1 d PR A 2
H7F H 0.0253 0.5469 0.8399 0.104 Uiso 0.405(4) 1 d PR A 2
C8A C 0.1516(4) 0.4430(3) 0.8264(3) 0.0496(10) Uani 0.595(4) 1 d P A 1
H8A H 0.2366 0.4512 0.8674 0.059 Uiso 0.595(4) 1 calc PR A 1
C9A C 0.0817(6) 0.3917(4) 0.9043(5) 0.0755(15) Uiso 0.595(4) 1 d P A 1
H9A1 H 0.0888 0.4156 0.9803 0.113 Uiso 0.595(4) 1 calc PR A 1
H9A2 H 0.1175 0.3376 0.9087 0.113 Uiso 0.595(4) 1 calc PR A 1
H9A3 H -0.0063 0.3886 0.8743 0.113 Uiso 0.595(4) 1 calc PR A 1
C8B C 0.0633(6) 0.4356(4) 0.7633(5) 0.0512(16) Uani 0.405(4) 1 d P A 2
H8B H -0.0136 0.4423 0.7092 0.061 Uiso 0.405(4) 1 calc PR A 2
C9B C 0.0237(8) 0.3800(5) 0.8620(7) 0.0612(18) Uiso 0.405(4) 1 d P A 2
H9B1 H 0.0985 0.3592 0.9064 0.092 Uiso 0.405(4) 1 calc PR A 2
H9B2 H -0.0265 0.3352 0.8291 0.092 Uiso 0.405(4) 1 calc PR A 2
H9B3 H -0.0253 0.4113 0.9115 0.092 Uiso 0.405(4) 1 calc PR A 2
C10A C -0.0391(6) 0.2974(4) 0.6484(5) 0.0717(14) Uiso 0.595(4) 1 d P A 1
H10A H -0.1263 0.2963 0.6155 0.108 Uiso 0.595(4) 1 calc PR A 1
H10B H -0.0354 0.2947 0.7313 0.108 Uiso 0.595(4) 1 calc PR A 1
H10C H 0.0054 0.2514 0.6204 0.108 Uiso 0.595(4) 1 calc PR A 1
C11A C 0.0222(3) 0.3754(2) 0.6138(3) 0.0428(9) Uani 0.595(4) 1 d P A 1
H11A H -0.0304 0.4194 0.6407 0.051 Uiso 0.595(4) 1 calc PR A 1
C10B C -0.0131(6) 0.2706(4) 0.6105(6) 0.0485(14) Uiso 0.405(4) 1 d P A 2
H10D H -0.0604 0.2974 0.6659 0.073 Uiso 0.405(4) 1 calc PR A 2
H10E H 0.0362 0.2269 0.6478 0.073 Uiso 0.405(4) 1 calc PR A 2
H10F H -0.071 0.2487 0.5488 0.073 Uiso 0.405(4) 1 calc PR A 2
C11B C 0.0743(6) 0.3313(3) 0.5618(5) 0.0442(14) Uani 0.405(4) 1 d P A 2
H11B H 0.1336 0.2995 0.52 0.053 Uiso 0.405(4) 1 calc PR A 2
C12 C 0.0113(3) 0.38460(16) 0.4814(2) 0.0534(6) Uiso 1 1 d . . .
H12A H 0.0404 0.438 0.4618 0.08 Uiso 0.595(4) 1 calc PR A 1
H12B H -0.0759 0.3779 0.4504 0.08 Uiso 0.595(4) 1 calc PR A 1
H12C H 0.0625 0.3436 0.4493 0.08 Uiso 0.595(4) 1 calc PR A 1
H12D H 0.0144 0.4393 0.512 0.08 Uiso 0.405(4) 1 d PR A 2
H12E H -0.0758 0.3678 0.4653 0.08 Uiso 0.405(4) 1 d PR A 2
H12F H 0.052 0.3832 0.4112 0.08 Uiso 0.405(4) 1 d PR A 2
C13 C 0.2603(3) 0.30386(16) 0.7359(3) 0.0687(8) Uani 1 1 d . . .
H13A H 0.2017 0.27 0.7756 0.082 Uiso 0.595(4) 1 calc PR A 1
H13B H 0.2014 0.27 0.7751 0.082 Uiso 0.405(4) 1 d PR A 2
C14A C 0.2918(5) 0.2570(3) 0.6154(5) 0.0658(13) Uiso 0.595(4) 1 d P A 1
H14A H 0.347 0.2907 0.5749 0.099 Uiso 0.595(4) 1 calc PR A 1
H14B H 0.2139 0.2474 0.5669 0.099 Uiso 0.595(4) 1 calc PR A 1
H14C H 0.3329 0.2056 0.6347 0.099 Uiso 0.595(4) 1 calc PR A 1
C15A C 0.3746(5) 0.3128(4) 0.8073(5) 0.0673(13) Uiso 0.595(4) 1 d P A 1
H15A H 0.4185 0.2613 0.8136 0.101 Uiso 0.595(4) 1 calc PR A 1
H15B H 0.3568 0.3305 0.8829 0.101 Uiso 0.595(4) 1 calc PR A 1
H15C H 0.4269 0.3529 0.7745 0.101 Uiso 0.595(4) 1 calc PR A 1
C14B C 0.3307(7) 0.2562(5) 0.6780(7) 0.0625(18) Uiso 0.405(4) 1 d P A 2
H14D H 0.385 0.2891 0.6353 0.094 Uiso 0.405(4) 1 calc PR A 2
H14E H 0.2769 0.2229 0.6252 0.094 Uiso 0.405(4) 1 calc PR A 2
H14F H 0.382 0.2216 0.7311 0.094 Uiso 0.405(4) 1 calc PR A 2
C15B C 0.3616(8) 0.3496(6) 0.8475(8) 0.075(2) Uiso 0.405(4) 1 d P A 2
H15D H 0.4044 0.3078 0.8948 0.112 Uiso 0.405(4) 1 calc PR A 2
H15E H 0.3123 0.3831 0.8942 0.112 Uiso 0.405(4) 1 calc PR A 2
H15F H 0.4233 0.383 0.8144 0.112 Uiso 0.405(4) 1 calc PR A 2
Al1 Al 0.38269(6) 0.43289(5) 0.28304(6) 0.04650(17) Uani 1 1 d . . .
P1 P 0.17856(5) 0.39490(3) 0.68080(5) 0.03938(13) Uani 1 1 d . A .
S2 S 0.40640(5) 0.59240(3) 0.66347(5) 0.04410(14) Uani 1 1 d . . .
S1 S 0.29915(5) 0.52043(3) 0.40811(4) 0.03722(12) Uani 1 1 d . A .
Cu1 Cu 0.29223(2) 0.482619(14) 0.59340(2) 0.03431(8) Uani 1 1 d . . .

loop_
_atom_site_aniso_label
_atom_site_aniso_U_11
_atom_site_aniso_U_22
_atom_site_aniso_U_33
_atom_site_aniso_U_23
_atom_site_aniso_U_13
_atom_site_aniso_U_12
C1 0.0380(11) 0.0338(10) 0.0562(13) 0.0093(9) 0.0119(9) -0.0006(8)
C2 0.0439(12) 0.0292(10) 0.0776(16) -0.0050(10) 0.0145(11) -0.0005(9)
C3 0.078(2) 0.137(3) 0.0402(14) -0.0048(18) 0.0079(14) -0.009(2)
C4 0.101(3) 0.162(5) 0.062(2) 0.035(2) -0.013(2) -0.012(3)
C5 0.0523(15) 0.0711(18) 0.104(2) -0.0436(17) 0.0267(15) -0.0204(14)
C6 0.065(2) 0.130(4) 0.200(5) -0.104(4) 0.019(3) -0.033(2)
C8A 0.056(2) 0.059(2) 0.0356(19) 0.0073(17) 0.0115(18) 0.0044(19)
C8B 0.055(4) 0.057(4) 0.043(3) 0.000(3) 0.013(3) 0.002(3)
C11A 0.0315(17) 0.047(2) 0.049(2) 0.0094(17) 0.0039(15) -0.0053(15)
C11B 0.051(3) 0.040(3) 0.042(3) 0.000(2) 0.006(2) -0.008(2)
C13 0.0498(14) 0.0498(14) 0.108(2) 0.0408(15) 0.0169(14) 0.0083(12)
Al1 0.0396(3) 0.0605(4) 0.0400(3) -0.0153(3) 0.0069(3) -0.0101(3)
P1 0.0339(3) 0.0382(3) 0.0470(3) 0.0148(2) 0.0087(2) 0.0011(2)
S2 0.0380(3) 0.0440(3) 0.0521(3) -0.0166(2) 0.0135(2) -0.0079(2)
S1 0.0327(2) 0.0402(3) 0.0393(3) 0.0013(2) 0.00645(19) -0.00100(19)
Cu1 0.03104(13) 0.03027(13) 0.04263(14) 0.00326(9) 0.00871(9) -0.00137(9)

loop_
_atom_type_symbol
_atom_type_description
_atom_type_scat_dispersion_real
_atom_type_scat_dispersion_imag
_atom_type_scat_source
C C 0.0033 0.0016 'International Tables Vol C Tables 4.2.6.8 and 6.1.1.4'
H H 0 0 'International Tables Vol C Tables 4.2.6.8 and 6.1.1.4'
Al Al 0.0645 0.0514 'International Tables Vol C Tables 4.2.6.8 and 6.1.1.4'
P P 0.1023 0.0942 'International Tables Vol C Tables 4.2.6.8 and 6.1.1.4'
S S 0.1246 0.1234 'International Tables Vol C Tables 4.2.6.8 and 6.1.1.4'
Cu Cu 0.3201 1.2651 'International Tables Vol C Tables 4.2.6.8 and 6.1.1.4'

loop_
_geom_angle_atom_site_label_1
_geom_angle_atom_site_label_2
_geom_angle_atom_site_label_3
_geom_angle
_geom_angle_site_symmetry_3
C2 C1 S1 112.11(15) .
C2 C1 H1A 109.2 .
S1 C1 H1A 109.2 .
C2 C1 H1B 109.2 .
S1 C1 H1B 109.2 .
H1A C1 H1B 107.9 .
C1 C2 S2 114.15(15) .
C1 C2 H2A 108.7 .
S2 C2 H2A 108.7 .
C1 C2 H2B 108.7 .
S2 C2 H2B 108.7 .
H2A C2 H2B 107.6 .
C4 C3 Al1 127.7(3) .
C4 C3 H3 116.2 .
Al1 C3 H3 116.2 .
C3 C4 H4A 120 .
C3 C4 H4B 120 .
H4A C4 H4B 120 .
C6 C5 Al1 124.6(4) .
C6 C5 H5 117.7 .
Al1 C5 H5 117.7 .
C5 C6 H6A 120 .
C5 C6 H6B 120 .
H6A C6 H6B 120 .
C8A C7 H7A 109.5 .
C8B C7 H7A 112.7 .
C8A C7 H7B 109.5 .
C8B C7 H7B 136.1 .
H7A C7 H7B 109.5 .
C8A C7 H7C 109.5 .
C8B C7 H7C 67 .
H7A C7 H7C 109.5 .
H7B C7 H7C 109.5 .
C8A C7 H7D 118.8 .
C8B C7 H7D 109.2 .
H7B C7 H7D 114.7 .
H7C C7 H7D 93.5 .
C8A C7 H7E 66 .
C8B C7 H7E 109.8 .
H7A C7 H7E 93.9 .
H7B C7 H7E 55 .
H7C C7 H7E 156 .
H7D C7 H7E 109.5 .
C8A C7 H7F 130.2 .
C8B C7 H7F 109.4 .
H7A C7 H7F 120.3 .
H7B C7 H7F 55.8 .
H7C C7 H7F 53.9 .
H7D C7 H7F 109.5 .
H7E C7 H7F 109.5 .
C7 C8A C9A 112.5(4) .
C7 C8A P1 110.5(3) .
C9A C8A P1 115.8(4) .
C9A C8A H7E 109.9 .
P1 C8A H7E 133.5 .
C7 C8A H8A 105.7 .
C9A C8A H8A 105.7 .
P1 C8A H8A 105.7 .
H7E C8A H8A 67.9 .
C9B C8B C7 110.6(5) .
C9B C8B P1 115.9(5) .
C7 C8B P1 112.6(4) .
C9B C8B H8B 105.6 .
C7 C8B H8B 105.6 .
P1 C8B H8B 105.6 .
C8B C9B H9B1 109.5 .
C8B C9B H9B2 109.5 .
H9B1 C9B H9B2 109.5 .
C8B C9B H9B3 109.5 .
H9B1 C9B H9B3 109.5 .
H9B2 C9B H9B3 109.5 .
C10A C11A C12 111.1(4) .
C10A C11A P1 116.2(3) .
C12 C11A P1 112.9(2) .
C10A C11A H11A 105.2 .
C12 C11A H11A 105.2 .
P1 C11A H11A 105.2 .
C10A C11A H12D 140.6 .
P1 C11A H12D 100.6 .
H11A C11A H12D 76.5 .
C11B C10B H10D 109.5 .
C11B C10B H10E 109.5 .
H10D C10B H10E 109.5 .
C11B C10B H10F 109.5 .
H10D C10B H10F 109.5 .
H10E C10B H10F 109.5 .
C12 C11B C10B 113.2(5) .
C12 C11B P1 109.4(3) .
C10B C11B P1 113.9(4) .
C12 C11B H11B 106.6 .
C10B C11B H11B 106.6 .
P1 C11B H11B 106.6 .
C11B C12 H12A 125.7 .
C11A C12 H12A 109.5 .
C11B C12 H12B 123.6 .
C11A C12 H12B 109.5 .
H12A C12 H12B 109.5 .
C11B C12 H12C 64.8 .
C11A C12 H12C 109.5 .
H12A C12 H12C 109.5 .
H12B C12 H12C 109.5 .
C11B C12 H12D 109.8 .
C11A C12 H12D 74.1 .
H12B C12 H12D 103.8 .
H12C C12 H12D 142.4 .
C11B C12 H12E 109.4 .
C11A C12 H12E 97.9 .
H12A C12 H12E 122.6 .
H12C C12 H12E 107 .
H12D C12 H12E 109.5 .
C11B C12 H12F 109.1 .
C11A C12 H12F 148.5 .
H12A C12 H12F 68.7 .
H12B C12 H12F 100.2 .
H12C C12 H12F 48.2 .
H12D C12 H12F 109.5 .
H12E C12 H12F 109.5 .
C14B C13 C15A 82.2(4) .
C15A C13 C14A 108.1(4) .
C14B C13 C15B 107.2(5) .
C14A C13 C15B 131.1(4) .
C14B C13 P1 125.8(4) .
C15A C13 P1 118.4(3) .
C14A C13 P1 102.3(3) .
C15B C13 P1 98.2(3) .
C14B C13 H13A 109.1 .
C15A C13 H13A 109.2 .
C14A C13 H13A 109.2 .
C15B C13 H13A 105 .
P1 C13 H13A 109.2 .
C14B C13 H13B 109 .
C15A C13 H13B 109.5 .
C14A C13 H13B 108.9 .
C15B C13 H13B 105.4 .
P1 C13 H13B 109 .
C13 C14A H14A 109.5 .
C13 C14A H14B 109.5 .
C13 C14A H14C 109.5 .
C13 C15A H15A 109.5 .
C13 C15A H15B 109.5 .
C13 C15A H15C 109.5 .
C13 C14B H14D 109.5 .
C13 C14B H14E 109.5 .
H14D C14B H14E 109.5 .
C13 C14B H14F 109.5 .
H14D C14B H14F 109.5 .
H14E C14B H14F 109.5 .
C13 C15B H15D 109.5 .
C13 C15B H15E 109.5 .
H15D C15B H15E 109.5 .
C13 C15B H15F 109.5 .
H15D C15B H15F 109.5 .
H15E C15B H15F 109.5 .
C3 Al1 C5 119.11(16) .
C3 Al1 S1 108.38(13) .
C5 Al1 S1 103.42(9) .
C3 Al1 S2 103.48(12) 3_666
C5 Al1 S2 110.79(11) 3_666
S1 Al1 S2 111.82(3) 3_666
C8B P1 C11A 68.9(3) .
C8B P1 C13 116.9(2) .
C11A P1 C13 113.34(16) .
C11A P1 C8A 104.04(19) .
C13 P1 C8A 97.79(17) .
C8B P1 C11B 102.3(3) .
C13 P1 C11B 91.5(2) .
C8A P1 C11B 135.4(2) .
C8B P1 Cu1 116.8(2) .
C11A P1 Cu1 116.39(12) .
C13 P1 Cu1 116.02(9) .
C8A P1 Cu1 106.30(13) .
C11B P1 Cu1 108.33(16) .
C2 S2 Cu1 98.74(8) .
C2 S2 Al1 106.15(8) 3_666
Cu1 S2 Al1 114.96(3) 3_666
C1 S1 Cu1 100.60(8) .
C1 S1 Al1 104.07(8) .
Cu1 S1 Al1 119.37(3) .
P1 Cu1 S1 134.33(2) .
P1 Cu1 S2 130.58(2) .
S1 Cu1 S2 93.25(2) .

loop_
_geom_bond_atom_site_label_1
_geom_bond_atom_site_label_2
_geom_bond_distance
_geom_bond_site_symmetry_2
C1 C2 1.504(3) .
C1 S1 1.825(2) .
C1 H1A 0.98 .
C1 H1B 0.98 .
C2 S2 1.824(3) .
C2 H2A 0.98 .
C2 H2B 0.98 .
C3 C4 1.273(6) .
C3 Al1 1.956(4) .
C3 H3 0.94 .
C4 H4A 0.94 .
C4 H4B 0.94 .
C5 C6 1.272(5) .
C5 Al1 1.958(3) .
C5 H5 0.94 .
C6 H6A 0.94 .
C6 H6B 0.94 .
C7 C8A 1.442(5) .
C7 C8B 1.572(7) .
C7 H7A 0.97 .
C7 H7B 0.97 .
C7 H7C 0.97 .
C7 H7D 0.97 .
C7 H7E 0.97 .
C7 H7F 0.97 .
C8A C9A 1.499(7) .
C8A P1 1.931(4) .
C8A H8A 0.99 .
C9A H9A1 0.97 .
C9A H9A2 0.97 .
C9A H9A3 0.97 .
C8B C9B 1.568(9) .
C8B P1 1.774(6) .
C8B H8B 0.99 .
C9B H9B1 0.97 .
C9B H9B2 0.97 .
C9B H9B3 0.97 .
C10A C11A 1.518(6) .
C10A H10A 0.97 .
C10A H10B 0.97 .
C10A H10C 0.97 .
C11A C12 1.551(4) .
C11A P1 1.798(4) .
C11A H11A 0.99 .
C10B C11B 1.520(8) .
C10B H10D 0.97 .
C10B H10E 0.97 .
C10B H10F 0.97 .
C11B C12 1.407(6) .
C11B P1 1.991(5) .
C11B H11B 0.99 .
C12 H12A 0.97 .
C12 H12B 0.97 .
C12 H12C 0.97 .
C12 H12D 0.97 .
C12 H12E 0.97 .
C12 H12F 0.97 .
C13 C14B 1.323(8) .
C13 C15A 1.414(6) .
C13 C14A 1.674(6) .
C13 C15B 1.776(9) .
C13 P1 1.821(2) .
C13 H13A 0.99 .
C13 H13B 0.99 .
C14A H14A 0.97 .
C14A H14B 0.97 .
C14A H14C 0.97 .
C15A H15A 0.97 .
C15A H15B 0.97 .
C15A H15C 0.97 .
C14B H14D 0.97 .
C14B H14E 0.97 .
C14B H14F 0.97 .
C15B H15D 0.97 .
C15B H15E 0.97 .
C15B H15F 0.97 .
Al1 S1 2.3027(9) .
Al1 S2 2.3115(9) 3_666
P1 Cu1 2.2081(6) .
S2 Cu1 2.2874(6) .
S2 Al1 2.3115(9) 3_666
S1 Cu1 2.2681(6) .
